data_1517422
loop_
_publ_author_name
'Pal, Amlan K.'
'Serroni, Scolastica'
'Zaccheroni, Nelsi'
'Campagna, Sebastiano'
'Hanan, Garry S.'

_publ_section_title
;
 Near infra-red emitting Ru(ii) complexes of tridentate ligands:
 electrochemical and photophysical consequences of a strong donor ligand
 with large bite angles
;
_journal_issue 12
_journal_name_full 'Chem. Sci.'
_journal_page_first 4800
_journal_paper_doi 10.1039/C4SC01604A
_journal_volume 5
_journal_year 2014
_chemical_formula_moiety 'C19 H27 N7'
_chemical_formula_sum 'C19 H27 N7'
_chemical_formula_weight 353.48
_chemical_name_systematic
; 
 ? 
;
_space_group_IT_number 15
_symmetry_cell_setting monoclinic
_symmetry_space_group_name_Hall '-C 2yc'
_symmetry_space_group_name_H-M 'C 1 2/c 1'
_atom_sites_solution_hydrogens geom
_atom_sites_solution_primary direct
_atom_sites_solution_secondary difmap
_audit_creation_method SHELXL-97
_cell_angle_alpha 90.00
_cell_angle_beta 107.7520(10)
_cell_angle_gamma 90.00
_cell_formula_units_Z 8
_cell_length_a 16.6894(3)
_cell_length_b 13.1912(2)
_cell_length_c 17.1396(3)
_cell_measurement_reflns_used 9888
_cell_measurement_temperature 200(2)
_cell_measurement_theta_max 72.14
_cell_measurement_theta_min 4.36
_cell_volume 3593.67(11)
_computing_cell_refinement 'Bruker SAINT'
_computing_data_collection 'Bruker APEX2'
_computing_data_reduction 'Bruker SAINT'
_computing_molecular_graphics 'Bruker SHELXTL'
_computing_publication_material 'Bruker SHELXTL'
_computing_structure_refinement 'SHELXL-97 (Sheldrick, 2008)'
_computing_structure_solution 'SHELXS-97 (Sheldrick, 2008)'
_diffrn_ambient_temperature 200(2)
_diffrn_measured_fraction_theta_full 0.978
_diffrn_measured_fraction_theta_max 0.978
_diffrn_measurement_device_type 'Bruker APEX-II CCD'
_diffrn_measurement_method '\f and \w scans'
_diffrn_radiation_monochromator graphite
_diffrn_radiation_source 'fine-focus sealed tube'
_diffrn_radiation_type CuK\a
_diffrn_radiation_wavelength 1.54178
_diffrn_reflns_av_R_equivalents 0.0390
_diffrn_reflns_av_sigmaI/netI 0.0277
_diffrn_reflns_limit_h_max 20
_diffrn_reflns_limit_h_min -20
_diffrn_reflns_limit_k_max 16
_diffrn_reflns_limit_k_min -12
_diffrn_reflns_limit_l_max 19
_diffrn_reflns_limit_l_min -21
_diffrn_reflns_number 17487
_diffrn_reflns_theta_full 72.44
_diffrn_reflns_theta_max 72.44
_diffrn_reflns_theta_min 4.36
_exptl_absorpt_coefficient_mu 0.654
_exptl_absorpt_correction_T_max 0.9618
_exptl_absorpt_correction_T_min 0.8804
_exptl_absorpt_correction_type multi-scan
_exptl_absorpt_process_details 'Bruker-AXS (scale, Bruker)'
_exptl_crystal_colour colourless
_exptl_crystal_density_diffrn 1.307
_exptl_crystal_density_meas 1.307
_exptl_crystal_density_method 'not measured'
_exptl_crystal_description block
_exptl_crystal_F_000 1520
_exptl_crystal_size_max 0.20
_exptl_crystal_size_mid 0.14
_exptl_crystal_size_min 0.06
_refine_diff_density_max 1.304
_refine_diff_density_min -0.392
_refine_diff_density_rms 0.077
_refine_ls_extinction_coef 0.0018(2)
_refine_ls_extinction_expression Fc^*^=kFc[1+0.001xFc^2^\l^3^/sin(2\q)]^-1/4^
_refine_ls_extinction_method SHELXL
_refine_ls_goodness_of_fit_ref 1.046
_refine_ls_hydrogen_treatment constr
_refine_ls_matrix_type full
_refine_ls_number_parameters 238
_refine_ls_number_reflns 3481
_refine_ls_number_restraints 0
_refine_ls_restrained_S_all 1.046
_refine_ls_R_factor_all 0.0817
_refine_ls_R_factor_gt 0.0727
_refine_ls_shift/su_max 0.000
_refine_ls_shift/su_mean 0.000
_refine_ls_structure_factor_coef Fsqd
_refine_ls_weighting_details 'calc w=1/[\s^2^(Fo^2^)+(0.1108P)^2^+8.0202P] where P=(Fo^2^+2Fc^2^)/3'
_refine_ls_weighting_scheme calc
_refine_ls_wR_factor_gt 0.1959
_refine_ls_wR_factor_ref 0.2055
_reflns_number_gt 2957
_reflns_number_total 3481
_reflns_threshold_expression >2sigma(I)
_cod_data_source_file c4sc01604a2.cif
_cod_data_source_block senju11
_cod_depositor_comments
;
The following automatic conversions were performed:

'_symmetry_cell_setting' value 'Monoclinic' changed to 'monoclinic'
according to
/usr/data/users/saulius/crontab/automatic-downloads/rss-feeds/RSC/lib/dictionaries/cif_core.dic
dictionary named 'cif_core.dic' version 2.4.2 from 2011-04-26.

Automatic conversion script
Id: cif_fix_values 2281 2013-09-26 08:29:07Z andrius 

 Adding full bibliography for 1517422--1517426.cif.
;
_cod_original_sg_symbol_Hall -C2yc
_cod_original_sg_symbol_H-M C2/c
_cod_database_code 1517422

loop_
_symmetry_equiv_pos_as_xyz
'x, y, z'
'-x, y, -z+1/2'
'x+1/2, y+1/2, z'
'-x+1/2, y+1/2, -z+1/2'
'-x, -y, -z'
'x, -y, z-1/2'
'-x+1/2, -y+1/2, -z'
'x+1/2, -y+1/2, z-1/2'

loop_
_atom_site_label
_atom_site_type_symbol
_atom_site_fract_x
_atom_site_fract_y
_atom_site_fract_z
_atom_site_U_iso_or_equiv
_atom_site_adp_type
_atom_site_occupancy
_atom_site_symmetry_multiplicity
_atom_site_calc_flag
_atom_site_refinement_flags
N1 N 0.11631(11) 0.01227(14) 0.36673(11) 0.0237(4) Uani 1 1 d .
N2 N 0.02204(12) 0.11619(15) 0.40184(12) 0.0299(5) Uani 1 1 d .
N3 N -0.07636(12) 0.18053(15) 0.46207(13) 0.0302(5) Uani 1 1 d .
N4 N 0.04066(13) 0.27882(15) 0.45530(14) 0.0343(5) Uani 1 1 d .
N5 N 0.19475(12) -0.11092(14) 0.32702(12) 0.0281(5) Uani 1 1 d .
N6 N 0.25596(14) -0.21500(17) 0.24849(13) 0.0361(5) Uani 1 1 d .
N7 N 0.30552(17) -0.04931(17) 0.28814(17) 0.0475(7) Uani 1 1 d .
C1 C 0.10617(14) 0.08898(16) 0.41409(13) 0.0229(5) Uani 1 1 d .
C2 C 0.17481(14) 0.13352(17) 0.47236(14) 0.0259(5) Uani 1 1 d .
H2 H 0.1673 0.1880 0.5057 0.031 Uiso 1 1 calc R
C3 C 0.25377(15) 0.09542(17) 0.47959(14) 0.0284(5) Uani 1 1 d .
H3 H 0.3014 0.1247 0.5184 0.034 Uiso 1 1 calc R
C4 C 0.26528(14) 0.01567(18) 0.43170(15) 0.0292(5) Uani 1 1 d .
H4 H 0.3196 -0.0108 0.4369 0.035 Uiso 1 1 calc R
C5 C 0.19322(14) -0.02400(16) 0.37541(13) 0.0245(5) Uani 1 1 d .
C6 C -0.04501(15) 0.0563(2) 0.34502(16) 0.0378(6) Uani 1 1 d .
H6A H -0.0200 0.0003 0.3217 0.045 Uiso 1 1 calc R
H6B H -0.0778 0.0998 0.2994 0.045 Uiso 1 1 calc R
C7 C -0.10064(19) 0.0147(2) 0.38911(19) 0.0478(7) Uani 1 1 d .
H7A H -0.0684 -0.0312 0.4332 0.057 Uiso 1 1 calc R
H7B H -0.1465 -0.0248 0.3510 0.057 Uiso 1 1 calc R
C8 C -0.13729(16) 0.1010(2) 0.42545(18) 0.0371(6) Uani 1 1 d .
H8A H -0.1845 0.1314 0.3819 0.045 Uiso 1 1 calc R
H8B H -0.1603 0.0735 0.4679 0.045 Uiso 1 1 calc R
C9 C -0.11340(15) 0.2671(2) 0.49153(16) 0.0345(6) Uani 1 1 d .
H9A H -0.1505 0.2429 0.5230 0.041 Uiso 1 1 calc R
H9B H -0.1479 0.3072 0.4444 0.041 Uiso 1 1 calc R
C10 C -0.04450(17) 0.3328(2) 0.54542(17) 0.0404(7) Uani 1 1 d .
H10A H -0.0132 0.2950 0.5953 0.048 Uiso 1 1 calc R
H10B H -0.0691 0.3941 0.5624 0.048 Uiso 1 1 calc R
C11 C 0.01436(19) 0.3629(2) 0.4974(2) 0.0437(7) Uani 1 1 d .
H11A H -0.0138 0.4146 0.4564 0.052 Uiso 1 1 calc R
H11B H 0.0651 0.3946 0.5354 0.052 Uiso 1 1 calc R
C12 C -0.00371(14) 0.19801(17) 0.44131(13) 0.0250(5) Uani 1 1 d .
C13 C 0.11596(15) -0.16849(18) 0.29801(16) 0.0324(6) Uani 1 1 d .
H13A H 0.0799 -0.1390 0.2461 0.039 Uiso 1 1 calc R
H13B H 0.0852 -0.1646 0.3390 0.039 Uiso 1 1 calc R
C14 C 0.13528(17) -0.27820(19) 0.28453(17) 0.0382(6) Uani 1 1 d .
H14A H 0.1689 -0.3089 0.3370 0.046 Uiso 1 1 calc R
H14B H 0.0822 -0.3170 0.2636 0.046 Uiso 1 1 calc R
C15 C 0.18333(18) -0.2822(2) 0.22396(17) 0.0420(7) Uani 1 1 d .
H15A H 0.2024 -0.3525 0.2199 0.050 Uiso 1 1 calc R
H15B H 0.1462 -0.2618 0.1693 0.050 Uiso 1 1 calc R
C16 C 0.30965(18) -0.2248(2) 0.19625(17) 0.0444(7) Uani 1 1 d .
H16A H 0.2799 -0.1982 0.1410 0.053 Uiso 1 1 calc R
H16B H 0.3223 -0.2973 0.1907 0.053 Uiso 1 1 calc R
C17 C 0.3881(2) -0.1690(3) 0.2307(2) 0.0537(8) Uani 1 1 d .
H17A H 0.4216 -0.1708 0.1920 0.064 Uiso 1 1 calc R
H17B H 0.4215 -0.2012 0.2826 0.064 Uiso 1 1 calc R
C18 C 0.3691(2) -0.0612(2) 0.2464(3) 0.0616(10) Uani 1 1 d .
H18A H 0.4217 -0.0284 0.2798 0.074 Uiso 1 1 calc R
H18B H 0.3499 -0.0250 0.1934 0.074 Uiso 1 1 calc R
C19 C 0.25560(15) -0.12172(17) 0.28589(14) 0.0290(5) Uani 1 1 d .

loop_
_atom_site_aniso_label
_atom_site_aniso_U_11
_atom_site_aniso_U_22
_atom_site_aniso_U_33
_atom_site_aniso_U_23
_atom_site_aniso_U_13
_atom_site_aniso_U_12
N1 0.0264(9) 0.0204(9) 0.0253(9) -0.0011(7) 0.0095(7) 0.0018(7)
N2 0.0247(10) 0.0270(10) 0.0381(11) -0.0105(8) 0.0097(8) 0.0012(8)
N3 0.0260(10) 0.0266(10) 0.0406(11) -0.0026(8) 0.0141(8) 0.0013(8)
N4 0.0375(11) 0.0231(10) 0.0487(12) -0.0052(9) 0.0225(10) -0.0009(9)
N5 0.0289(10) 0.0231(10) 0.0334(10) -0.0066(8) 0.0108(8) 0.0021(8)
N6 0.0364(11) 0.0385(12) 0.0327(11) -0.0096(9) 0.0094(9) 0.0092(9)
N7 0.0617(16) 0.0291(12) 0.0687(16) -0.0008(11) 0.0453(14) 0.0006(11)
C1 0.0264(11) 0.0181(10) 0.0266(11) 0.0004(8) 0.0116(9) 0.0003(8)
C2 0.0297(12) 0.0211(11) 0.0286(11) -0.0040(8) 0.0112(9) -0.0026(9)
C3 0.0270(11) 0.0236(11) 0.0338(12) -0.0027(9) 0.0079(9) -0.0035(9)
C4 0.0254(11) 0.0249(12) 0.0382(13) -0.0009(9) 0.0112(10) 0.0016(9)
C5 0.0294(11) 0.0192(10) 0.0270(11) -0.0002(8) 0.0119(9) 0.0015(9)
C6 0.0278(12) 0.0420(15) 0.0409(14) -0.0173(11) 0.0065(10) 0.0005(11)
C7 0.0445(16) 0.0446(17) 0.0514(17) -0.0107(13) 0.0103(13) -0.0081(13)
C8 0.0297(12) 0.0349(14) 0.0500(15) -0.0040(11) 0.0172(11) -0.0036(10)
C9 0.0287(12) 0.0370(14) 0.0404(13) -0.0039(11) 0.0143(10) 0.0078(10)
C10 0.0382(14) 0.0401(15) 0.0455(15) -0.0146(12) 0.0164(12) 0.0047(12)
C11 0.0465(15) 0.0245(13) 0.0667(18) -0.0129(12) 0.0271(14) -0.0016(11)
C12 0.0262(11) 0.0230(11) 0.0264(11) 0.0000(9) 0.0086(8) 0.0026(9)
C13 0.0306(12) 0.0246(12) 0.0388(13) -0.0042(10) 0.0059(10) 0.0031(10)
C14 0.0407(14) 0.0243(13) 0.0454(15) -0.0081(10) 0.0069(11) 0.0017(11)
C15 0.0485(16) 0.0322(14) 0.0405(14) -0.0134(11) 0.0061(12) 0.0052(12)
C16 0.0476(16) 0.0538(17) 0.0327(13) -0.0077(12) 0.0136(12) 0.0179(13)
C17 0.0525(18) 0.059(2) 0.0577(19) -0.0012(15) 0.0291(15) 0.0059(15)
C18 0.072(2) 0.0414(17) 0.094(3) -0.0015(17) 0.058(2) -0.0057(16)
C19 0.0378(13) 0.0226(11) 0.0288(11) 0.0037(9) 0.0135(10) 0.0099(10)

loop_
_atom_type_symbol
_atom_type_description
_atom_type_scat_dispersion_real
_atom_type_scat_dispersion_imag
_atom_type_scat_source
C C 0.0181 0.0091 'International Tables Vol C Tables 4.2.6.8 and 6.1.1.4'
H H 0.0000 0.0000 'International Tables Vol C Tables 4.2.6.8 and 6.1.1.4'
N N 0.0311 0.0180 'International Tables Vol C Tables 4.2.6.8 and 6.1.1.4'

loop_
_geom_angle_atom_site_label_1
_geom_angle_atom_site_label_2
_geom_angle_atom_site_label_3
_geom_angle
C5 N1 C1 119.86(19)
C1 N2 C12 124.24(19)
C1 N2 C6 119.15(19)
C12 N2 C6 116.60(19)
C12 N3 C9 117.1(2)
C12 N3 C8 124.0(2)
C9 N3 C8 113.40(19)
C12 N4 C11 118.8(2)
C19 N5 C5 121.19(19)
C19 N5 C13 119.08(19)
C5 N5 C13 116.23(18)
C19 N6 C16 117.0(2)
C19 N6 C15 123.5(2)
C16 N6 C15 112.5(2)
C19 N7 C18 118.5(2)
N1 C1 C2 121.5(2)
N1 C1 N2 114.11(19)
C2 C1 N2 124.3(2)
C3 C2 C1 117.6(2)
C3 C2 H2 121.2
C1 C2 H2 121.2
C2 C3 C4 121.7(2)
C2 C3 H3 119.2
C4 C3 H3 119.2
C3 C4 C5 116.7(2)
C3 C4 H4 121.6
C5 C4 H4 121.6
N1 C5 C4 122.7(2)
N1 C5 N5 114.34(19)
C4 C5 N5 122.8(2)
N2 C6 C7 109.4(2)
N2 C6 H6A 109.8
C7 C6 H6A 109.8
N2 C6 H6B 109.8
C7 C6 H6B 109.8
H6A C6 H6B 108.2
C6 C7 C8 109.2(2)
C6 C7 H7A 109.8
C8 C7 H7A 109.8
C6 C7 H7B 109.8
C8 C7 H7B 109.8
H7A C7 H7B 108.3
N3 C8 C7 113.6(2)
N3 C8 H8A 108.8
C7 C8 H8A 108.8
N3 C8 H8B 108.8
C7 C8 H8B 108.8
H8A C8 H8B 107.7
N3 C9 C10 109.69(19)
N3 C9 H9A 109.7
C10 C9 H9A 109.7
N3 C9 H9B 109.7
C10 C9 H9B 109.7
H9A C9 H9B 108.2
C9 C10 C11 108.5(2)
C9 C10 H10A 110.0
C11 C10 H10A 110.0
C9 C10 H10B 110.0
C11 C10 H10B 110.0
H10A C10 H10B 108.4
N4 C11 C10 114.3(2)
N4 C11 H11A 108.7
C10 C11 H11A 108.7
N4 C11 H11B 108.7
C10 C11 H11B 108.7
H11A C11 H11B 107.6
N4 C12 N3 126.4(2)
N4 C12 N2 119.0(2)
N3 C12 N2 114.6(2)
N5 C13 C14 109.6(2)
N5 C13 H13A 109.7
C14 C13 H13A 109.7
N5 C13 H13B 109.7
C14 C13 H13B 109.7
H13A C13 H13B 108.2
C15 C14 C13 108.9(2)
C15 C14 H14A 109.9
C13 C14 H14A 109.9
C15 C14 H14B 109.9
C13 C14 H14B 109.9
H14A C14 H14B 108.3
N6 C15 C14 110.7(2)
N6 C15 H15A 109.5
C14 C15 H15A 109.5
N6 C15 H15B 109.5
C14 C15 H15B 109.5
H15A C15 H15B 108.1
N6 C16 C17 110.6(2)
N6 C16 H16A 109.5
C17 C16 H16A 109.5
N6 C16 H16B 109.5
C17 C16 H16B 109.5
H16A C16 H16B 108.1
C16 C17 C18 109.8(3)
C16 C17 H17A 109.7
C18 C17 H17A 109.7
C16 C17 H17B 109.7
C18 C17 H17B 109.7
H17A C17 H17B 108.2
N7 C18 C17 114.6(3)
N7 C18 H18A 108.6
C17 C18 H18A 108.6
N7 C18 H18B 108.6
C17 C18 H18B 108.6
H18A C18 H18B 107.6
N7 C19 N6 126.2(2)
N7 C19 N5 118.6(2)
N6 C19 N5 115.2(2)

loop_
_geom_bond_atom_site_label_1
_geom_bond_atom_site_label_2
_geom_bond_distance
N1 C5 1.335(3)
N1 C1 1.340(3)
N2 C1 1.402(3)
N2 C12 1.409(3)
N2 C6 1.470(3)
N3 C12 1.383(3)
N3 C9 1.460(3)
N3 C8 1.463(3)
N4 C12 1.278(3)
N4 C11 1.462(3)
N5 C19 1.409(3)
N5 C5 1.420(3)
N5 C13 1.468(3)
N6 C19 1.388(3)
N6 C16 1.453(3)
N6 C15 1.457(4)
N7 C19 1.260(3)
N7 C18 1.457(4)
C1 C2 1.399(3)
C2 C3 1.380(3)
C2 H2 0.9500
C3 C4 1.383(3)
C3 H3 0.9500
C4 C5 1.394(3)
C4 H4 0.9500
C6 C7 1.470(4)
C6 H6A 0.9900
C6 H6B 0.9900
C7 C8 1.514(4)
C7 H7A 0.9900
C7 H7B 0.9900
C8 H8A 0.9900
C8 H8B 0.9900
C9 C10 1.510(4)
C9 H9A 0.9900
C9 H9B 0.9900
C10 C11 1.514(4)
C10 H10A 0.9900
C10 H10B 0.9900
C11 H11A 0.9900
C11 H11B 0.9900
C13 C14 1.516(3)
C13 H13A 0.9900
C13 H13B 0.9900
C14 C15 1.494(4)
C14 H14A 0.9900
C14 H14B 0.9900
C15 H15A 0.9900
C15 H15B 0.9900
C16 C17 1.460(5)
C16 H16A 0.9900
C16 H16B 0.9900
C17 C18 1.499(5)
C17 H17A 0.9900
C17 H17B 0.9900
C18 H18A 0.9900
C18 H18B 0.9900

loop_
_geom_torsion_atom_site_label_1
_geom_torsion_atom_site_label_2
_geom_torsion_atom_site_label_3
_geom_torsion_atom_site_label_4
_geom_torsion
C5 N1 C1 C2 0.8(3)
C5 N1 C1 N2 -176.76(19)
C12 N2 C1 N1 -176.4(2)
C6 N2 C1 N1 4.2(3)
C12 N2 C1 C2 6.1(4)
C6 N2 C1 C2 -173.3(2)
N1 C1 C2 C3 -0.1(3)
N2 C1 C2 C3 177.2(2)
C1 C2 C3 C4 -0.5(4)
C2 C3 C4 C5 0.4(4)
C1 N1 C5 C4 -0.9(3)
C1 N1 C5 N5 174.56(19)
C3 C4 C5 N1 0.3(3)
C3 C4 C5 N5 -174.8(2)
C19 N5 C5 N1 138.3(2)
C13 N5 C5 N1 -20.4(3)
C19 N5 C5 C4 -46.2(3)
C13 N5 C5 C4 155.1(2)
C1 N2 C6 C7 121.1(2)
C12 N2 C6 C7 -58.3(3)
N2 C6 C7 C8 58.6(3)
C12 N3 C8 C7 22.9(4)
C9 N3 C8 C7 175.7(2)
C6 C7 C8 N3 -41.9(3)
C12 N3 C9 C10 -38.5(3)
C8 N3 C9 C10 166.7(2)
N3 C9 C10 C11 55.7(3)
C12 N4 C11 C10 20.2(4)
C9 C10 C11 N4 -47.7(3)
C11 N4 C12 N3 0.2(4)
C11 N4 C12 N2 -179.0(2)
C9 N3 C12 N4 9.9(4)
C8 N3 C12 N4 161.8(2)
C9 N3 C12 N2 -170.8(2)
C8 N3 C12 N2 -18.9(3)
C1 N2 C12 N4 36.1(3)
C6 N2 C12 N4 -144.4(2)
C1 N2 C12 N3 -143.1(2)
C6 N2 C12 N3 36.3(3)
C19 N5 C13 C14 47.6(3)
C5 N5 C13 C14 -153.2(2)
N5 C13 C14 C15 -58.2(3)
C19 N6 C15 C14 -36.5(3)
C16 N6 C15 C14 173.7(2)
C13 C14 C15 N6 52.2(3)
C19 N6 C16 C17 37.4(3)
C15 N6 C16 C17 -170.7(2)
N6 C16 C17 C18 -54.0(4)
C19 N7 C18 C17 -20.6(5)
C16 C17 C18 N7 46.9(4)
C18 N7 C19 N6 1.6(4)
C18 N7 C19 N5 179.2(3)
C16 N6 C19 N7 -10.4(4)
C15 N6 C19 N7 -159.0(3)
C16 N6 C19 N5 171.9(2)
C15 N6 C19 N5 23.3(3)
C5 N5 C19 N7 -4.8(3)
C13 N5 C19 N7 153.3(2)
C5 N5 C19 N6 173.0(2)
C13 N5 C19 N6 -28.9(3)
